data_7720025
loop_
_publ_author_name
'Panja, Anangamohan'
'Jagli&#x10d;i&#x107;, Zvonko'
'Aravena, Daniel'
'Jana, Narayan Ch'
'Brand&#xe3;o, Paula'

_publ_section_title
;
 Magneto-structural and theoretical insights into
 Ni<sub>2</sub>Dy<sub>2</sub> butterfly single-molecule magnets with
 diverse anionic co-ligands.
;
_journal_issue 11
_journal_name_full 'Dalton transactions (Cambridge, England : 2003)'
_journal_page_first 4495
_journal_page_last 4508
_journal_paper_doi 10.1039/d5dt02843d
_journal_volume 55
_journal_year 2026
_chemical_formula_moiety 'C62 H57 Dy2 N7 Ni2 O19'
_chemical_formula_sum 'C62 H57 Dy2 N7 Ni2 O19'
_chemical_formula_weight 1646.56
_space_group_crystal_system orthorhombic
_space_group_IT_number 61
_space_group_name_Hall '-P 2ac 2ab'
_space_group_name_H-M_alt 'P b c a'
_atom_sites_solution_hydrogens mixed
_atom_sites_solution_primary dual
_audit_creation_date 2025-09-03
_audit_creation_method
;
Olex2 1.5
(compiled 2024.02.16 svn.r378c4104 for OlexSys, GUI svn.r6928)
;
_audit_update_record
;
2025-11-24 deposited with the CCDC.	2026-02-12 downloaded from the CCDC.
;
_cell_angle_alpha 90
_cell_angle_beta 90
_cell_angle_gamma 90
_cell_formula_units_Z 4
_cell_length_a 14.3052(10)
_cell_length_b 16.0611(13)
_cell_length_c 26.251(2)
_cell_measurement_reflns_used 23923
_cell_measurement_temperature 150(2)
_cell_measurement_theta_max 25.10
_cell_measurement_theta_min 2.99
_cell_volume 6031.4(8)
_computing_molecular_graphics 'Olex2 1.5 (Dolomanov et al., 2009)'
_computing_publication_material 'Olex2 1.5 (Dolomanov et al., 2009)'
_computing_structure_refinement 'SHELXL 2016/6 (Sheldrick, 2015)'
_computing_structure_solution 'SHELXT 2018/2 (Sheldrick, 2018)'
_diffrn_ambient_temperature 150.00
_diffrn_measured_fraction_theta_full 0.998
_diffrn_measured_fraction_theta_max 0.995
_diffrn_measurement_device_type 'photon 100 COMS'
_diffrn_radiation_type MoK\a
_diffrn_radiation_wavelength 0.71073
_diffrn_reflns_av_R_equivalents 0.0435
_diffrn_reflns_av_unetI/netI 0.0109
_diffrn_reflns_Laue_measured_fraction_full 0.998
_diffrn_reflns_Laue_measured_fraction_max 0.995
_diffrn_reflns_limit_h_max 19
_diffrn_reflns_limit_h_min -19
_diffrn_reflns_limit_k_max 22
_diffrn_reflns_limit_k_min -22
_diffrn_reflns_limit_l_max 36
_diffrn_reflns_limit_l_min -36
_diffrn_reflns_number 315079
_diffrn_reflns_point_group_measured_fraction_full 0.998
_diffrn_reflns_point_group_measured_fraction_max 0.995
_diffrn_reflns_theta_full 25.242
_diffrn_reflns_theta_max 29.251
_diffrn_reflns_theta_min 2.458
_exptl_absorpt_coefficient_mu 3.146
_exptl_absorpt_correction_T_max 0.919
_exptl_absorpt_correction_T_min 0.548
_exptl_absorpt_correction_type multi-scan
_exptl_crystal_colour 'light green'
_exptl_crystal_colour_modifier light
_exptl_crystal_colour_primary green
_exptl_crystal_density_diffrn 1.813
_exptl_crystal_description block
_exptl_crystal_F_000 3272
_exptl_crystal_size_max 0.12
_exptl_crystal_size_mid 0.1
_exptl_crystal_size_min 0.04
_refine_diff_density_max 2.702
_refine_diff_density_min -1.787
_refine_diff_density_rms 0.170
_refine_ls_extinction_method none
_refine_ls_goodness_of_fit_ref 1.240
_refine_ls_hydrogen_treatment constr
_refine_ls_matrix_type full
_refine_ls_number_parameters 442
_refine_ls_number_reflns 8165
_refine_ls_number_restraints 36
_refine_ls_restrained_S_all 1.242
_refine_ls_R_factor_all 0.0641
_refine_ls_R_factor_gt 0.0468
_refine_ls_shift/su_max 0.001
_refine_ls_shift/su_mean 0.000
_refine_ls_structure_factor_coef Fsqd
_refine_ls_weighting_details 'w=1/[\s^2^(Fo^2^)+61.1746P] where P=(Fo^2^+2Fc^2^)/3'
_refine_ls_weighting_scheme calc
_refine_ls_wR_factor_gt 0.0980
_refine_ls_wR_factor_ref 0.1124
_reflns_Friedel_coverage 0.000
_reflns_number_gt 6815
_reflns_number_total 8165
_reflns_threshold_expression 'I > 2\s(I)'
_cod_data_source_file d5dt02843d2.cif
_cod_data_source_block complex-1
_cod_depositor_comments 'Adding full bibliography for 7720025--7720029.cif.'
_cod_database_code 7720025
_shelx_shelxl_version_number 2016/6
_shelx_space_group_comment
;
The symmetry employed for this shelxl refinement is uniquely defined
by the following loop, which should always be used as a source of
symmetry information in preference to the above space-group names.
They are only intended as comments.
;
_shelx_estimated_absorpt_t_max 0.884
_shelx_estimated_absorpt_t_min 0.704
_olex2_refinement_description
;
1. Fixed Uiso
 At 1.2 times of:
  All C(H) groups
 At 1.5 times of:
  All C(H,H,H) groups, All O(H,H) groups
2. Uiso/Uaniso restraints and constraints
Uanis(C31) \\sim Ueq, Uanis(C32) \\sim Ueq: with sigma of 0.01 and sigma for
terminal atoms of 0.02
Uanis(Dy1) \\sim Ueq, Uanis(Dy1A) \\sim Ueq: with sigma of 0.005 and sigma for
terminal atoms of 0.01
Uanis(N4) \\sim Ueq, Uanis(O10) \\sim Ueq: with sigma of 0.005 and sigma for
terminal atoms of 0.01
Uanis(N4) = Uanis(O10)
3. Others
 Fixed Sof: Dy1(0.85) Dy1A(0.15) O10(0.5) H10A(0.5) H10B(0.5) C31(0.5)
 C32(0.5) H32A(0.5) H32B(0.5) H32C(0.5) N4(0.5)
4.a Rotating group:
 O10(H10A,H10B)
4.b Aromatic/amide H refined with riding coordinates:
 C26(H26), C28(H28), C22(H22), C17(H17), C18(H18), C19(H19), C20(H20),
 C11(H11), C13(H13), C7(H7), C2(H2), C3(H3), C4(H4), C5(H5)
4.c Idealised Me refined as rotating group:
 C32(H32A,H32B,H32C), C29(H29A,H29B,H29C), C30(H30A,H30B,H30C), C14(H14A,H14B,
 H14C), C15(H15A,H15B,H15C)
;
_olex2_submission_special_instructions 'No special instructions were received'

loop_
_space_group_symop_operation_xyz
'x, y, z'
'-x+1/2, -y, z+1/2'
'-x, y+1/2, -z+1/2'
'x+1/2, -y+1/2, -z'
'-x, -y, -z'
'x-1/2, y, -z-1/2'
'x, -y-1/2, z-1/2'
'-x-1/2, y-1/2, z'

loop_
_atom_site_label
_atom_site_type_symbol
_atom_site_fract_x
_atom_site_fract_y
_atom_site_fract_z
_atom_site_U_iso_or_equiv
_atom_site_adp_type
_atom_site_occupancy
_atom_site_site_symmetry_order
_atom_site_calc_flag
_atom_site_refinement_flags_posn
_atom_site_refinement_flags_adp
_atom_site_refinement_flags_occupancy
_atom_site_disorder_assembly
_atom_site_disorder_group
Dy1 Dy 0.35263(17) 0.52245(11) 0.41557(10) 0.02208(18) Uani 0.85 1 d . U P A 1
Dy1A Dy 0.3534(11) 0.5076(6) 0.4156(6) 0.034(2) Uani 0.15 1 d . U P A 2
Ni1 Ni 0.43528(5) 0.43390(5) 0.52841(2) 0.02331(14) Uani 1 1 d . . . . .
O5 O 0.3922(3) 0.4016(2) 0.45836(13) 0.0278(8) Uani 1 1 d . . . . .
O6 O 0.3825(3) 0.3985(3) 0.36065(14) 0.0338(9) Uani 1 1 d . . . . .
O4 O 0.4902(3) 0.4491(3) 0.60038(13) 0.0274(8) Uani 1 1 d . . . . .
O2 O 0.3121(3) 0.5786(3) 0.34460(14) 0.0334(9) Uani 1 1 d . . . . .
O3 O 0.2921(4) 0.5820(3) 0.24498(16) 0.0488(12) Uani 1 1 d . . . . .
O1 O 0.4239(2) 0.5535(2) 0.49633(13) 0.0249(7) Uani 1 1 d . . . . .
O8 O 0.2040(3) 0.4416(3) 0.40915(17) 0.0475(12) Uani 1 1 d . . . . .
O7 O 0.2140(4) 0.5290(4) 0.4706(2) 0.0577(15) Uani 1 1 d . . . . .
O9 O 0.0898(4) 0.4501(4) 0.4629(3) 0.0667(17) Uani 1 1 d . . . . .
N2 N 0.4351(3) 0.3141(3) 0.54886(16) 0.0272(9) Uani 1 1 d . . . . .
N1 N 0.3405(3) 0.6680(3) 0.43556(16) 0.0274(10) Uani 1 1 d . . . . .
N3 N 0.1670(4) 0.4729(4) 0.4479(2) 0.0438(13) Uani 1 1 d . . . . .
O10 O 0.2993(18) 0.4581(10) 0.5603(10) 0.027(2) Uani 0.5 1 d . U P B 2
H10A H 0.261262 0.498901 0.547145 0.040 Uiso 0.5 1 d R U P B 2
H10B H 0.314449 0.478241 0.590694 0.040 Uiso 0.5 1 d R U P B 2
C31 C 0.2274(9) 0.4730(9) 0.5643(4) 0.038(3) Uani 0.5 1 d . U P B 1
C32 C 0.1346(11) 0.5099(14) 0.5736(5) 0.067(5) Uani 0.5 1 d . U P B 1
H32A H 0.107469 0.528307 0.541267 0.101 Uiso 0.5 1 calc R U P B 1
H32B H 0.140935 0.557698 0.596589 0.101 Uiso 0.5 1 calc R U P B 1
H32C H 0.093643 0.468189 0.589296 0.101 Uiso 0.5 1 calc R U P B 1
C24 C 0.4040(4) 0.3266(4) 0.43726(19) 0.0268(11) Uani 1 1 d . . . . .
C25 C 0.3983(4) 0.3222(4) 0.3835(2) 0.0299(11) Uani 1 1 d . . . . .
C26 C 0.4087(4) 0.2478(4) 0.3585(2) 0.0337(12) Uani 1 1 d . . . . .
H26 H 0.403145 0.246649 0.322458 0.040 Uiso 1 1 calc R U . . .
C27 C 0.4270(4) 0.1739(4) 0.3844(2) 0.0351(13) Uani 1 1 d . . . . .
C28 C 0.4348(4) 0.1779(4) 0.4375(2) 0.0327(12) Uani 1 1 d . . . . .
H28 H 0.447987 0.128424 0.455930 0.039 Uiso 1 1 calc R U . . .
C23 C 0.4237(4) 0.2533(4) 0.4645(2) 0.0287(11) Uani 1 1 d . . . . .
C29 C 0.3856(5) 0.4008(4) 0.3058(2) 0.0382(14) Uani 1 1 d . . . . .
H29A H 0.447558 0.383100 0.294051 0.057 Uiso 1 1 calc R U . . .
H29B H 0.373424 0.457721 0.294011 0.057 Uiso 1 1 calc R U . . .
H29C H 0.337995 0.363272 0.291901 0.057 Uiso 1 1 calc R U . . .
C30 C 0.4358(5) 0.0945(5) 0.3560(2) 0.0441(15) Uani 1 1 d . . . . .
H30A H 0.456539 0.050461 0.379309 0.066 Uiso 1 1 calc R U . . .
H30B H 0.481669 0.101045 0.328603 0.066 Uiso 1 1 calc R U . . .
H30C H 0.375054 0.079414 0.341481 0.066 Uiso 1 1 calc R U . . .
C22 C 0.4333(4) 0.2497(4) 0.5193(2) 0.0306(11) Uani 1 1 d . . . . .
H22 H 0.438647 0.196299 0.534606 0.037 Uiso 1 1 calc R U . . .
C21 C 0.4384(4) 0.3078(4) 0.60295(19) 0.0291(11) Uani 1 1 d . . . . .
C16 C 0.4653(4) 0.3810(4) 0.62795(19) 0.0279(11) Uani 1 1 d . . . . .
C17 C 0.4679(4) 0.3823(4) 0.6814(2) 0.0354(13) Uani 1 1 d . . . . .
H17 H 0.486082 0.431496 0.698848 0.043 Uiso 1 1 calc R U . . .
C18 C 0.4439(5) 0.3120(5) 0.7084(2) 0.0430(16) Uani 1 1 d . . . . .
H18 H 0.445924 0.313083 0.744557 0.052 Uiso 1 1 calc R U . . .
C19 C 0.4169(5) 0.2399(5) 0.6837(2) 0.0448(16) Uani 1 1 d . . . . .
H19 H 0.401333 0.191577 0.702778 0.054 Uiso 1 1 calc R U . . .
C20 C 0.4127(5) 0.2384(4) 0.6308(2) 0.0376(14) Uani 1 1 d . . . . .
H20 H 0.392070 0.189615 0.613755 0.045 Uiso 1 1 calc R U . . .
C9 C 0.3159(4) 0.6515(4) 0.3226(2) 0.0314(12) Uani 1 1 d . . . . .
C10 C 0.3062(4) 0.6573(4) 0.2683(2) 0.0375(14) Uani 1 1 d . . . . .
C11 C 0.3128(5) 0.7326(5) 0.2438(2) 0.0449(17) Uani 1 1 d . . . . .
H11 H 0.305399 0.734788 0.207907 0.054 Uiso 1 1 calc R U . . .
C12 C 0.3301(5) 0.8060(5) 0.2706(2) 0.0470(17) Uani 1 1 d . . . . .
C13 C 0.3386(5) 0.8029(4) 0.3228(2) 0.0397(14) Uani 1 1 d . . . . .
H13 H 0.349769 0.852683 0.341279 0.048 Uiso 1 1 calc R U . . .
C8 C 0.3308(4) 0.7263(4) 0.3492(2) 0.0336(13) Uani 1 1 d . . . . .
C14 C 0.2857(6) 0.5831(6) 0.1908(2) 0.053(2) Uani 1 1 d . . . . .
H14A H 0.231285 0.616024 0.180494 0.079 Uiso 1 1 calc R U . . .
H14B H 0.279005 0.525985 0.178163 0.079 Uiso 1 1 calc R U . . .
H14C H 0.342551 0.607947 0.176547 0.079 Uiso 1 1 calc R U . . .
C15 C 0.3384(7) 0.8865(6) 0.2414(3) 0.066(2) Uani 1 1 d . . . . .
H15A H 0.346745 0.932693 0.265432 0.099 Uiso 1 1 calc R U . . .
H15B H 0.281476 0.895550 0.221443 0.099 Uiso 1 1 calc R U . . .
H15C H 0.392427 0.883710 0.218542 0.099 Uiso 1 1 calc R U . . .
C7 C 0.3389(4) 0.7300(4) 0.4048(2) 0.0331(12) Uani 1 1 d . . . . .
H7 H 0.343536 0.783819 0.419571 0.040 Uiso 1 1 calc R U . . .
C6 C 0.3434(4) 0.6839(4) 0.48939(19) 0.0261(10) Uani 1 1 d . . . . .
C1 C 0.3847(4) 0.6213(4) 0.51948(19) 0.0267(11) Uani 1 1 d . . . . .
C2 C 0.3871(4) 0.6309(4) 0.5724(2) 0.0299(11) Uani 1 1 d . . . . .
H2 H 0.415157 0.589267 0.593073 0.036 Uiso 1 1 calc R U . . .
C3 C 0.3485(4) 0.7010(4) 0.5948(2) 0.0333(12) Uani 1 1 d . . . . .
H3 H 0.350529 0.707437 0.630749 0.040 Uiso 1 1 calc R U . . .
C4 C 0.3072(4) 0.7613(4) 0.5652(2) 0.0370(13) Uani 1 1 d . . . . .
H4 H 0.280796 0.808981 0.581029 0.044 Uiso 1 1 calc R U . . .
C5 C 0.3037(4) 0.7534(4) 0.5126(2) 0.0314(12) Uani 1 1 d . . . . .
H5 H 0.274283 0.795181 0.492611 0.038 Uiso 1 1 calc R U . . .
N4 N 0.300(2) 0.4413(13) 0.5573(12) 0.027(2) Uani 0.5 1 d . U P B 1

loop_
_atom_site_aniso_label
_atom_site_aniso_U_11
_atom_site_aniso_U_22
_atom_site_aniso_U_33
_atom_site_aniso_U_23
_atom_site_aniso_U_13
_atom_site_aniso_U_12
Dy1 0.0226(4) 0.0308(4) 0.0128(2) 0.0021(3) -0.0022(2) 0.0004(3)
Dy1A 0.028(2) 0.055(5) 0.0175(16) 0.005(3) -0.0031(14) 0.014(3)
Ni1 0.0216(3) 0.0361(4) 0.0122(3) 0.0008(2) 0.0001(2) 0.0024(3)
O5 0.033(2) 0.033(2) 0.0171(16) -0.0031(14) -0.0018(15) 0.0012(16)
O6 0.042(2) 0.045(2) 0.0147(16) -0.0005(16) -0.0028(16) 0.0006(19)
O4 0.0251(18) 0.044(2) 0.0128(15) -0.0010(15) 0.0004(13) 0.0019(16)
O2 0.034(2) 0.048(2) 0.0181(17) 0.0046(16) -0.0046(15) -0.0015(19)
O3 0.065(3) 0.064(3) 0.0178(19) 0.005(2) -0.006(2) -0.004(3)
O1 0.0228(17) 0.036(2) 0.0155(15) 0.0009(14) 0.0021(13) 0.0077(15)
O8 0.043(3) 0.067(3) 0.033(2) 0.001(2) -0.006(2) -0.015(2)
O7 0.039(3) 0.057(3) 0.077(4) -0.020(3) 0.021(3) -0.008(2)
O9 0.034(3) 0.074(4) 0.092(5) 0.006(3) 0.014(3) -0.014(3)
N2 0.024(2) 0.040(3) 0.0174(19) 0.0036(18) -0.0006(16) 0.0014(19)
N1 0.024(2) 0.043(3) 0.0153(18) 0.0074(18) 0.0005(16) 0.0047(19)
N3 0.031(3) 0.051(3) 0.050(3) 0.009(3) 0.001(2) 0.001(3)
O10 0.027(2) 0.027(5) 0.026(3) 0.000(4) 0.002(2) 0.001(4)
C31 0.032(5) 0.055(6) 0.026(5) 0.001(5) -0.005(4) -0.005(5)
C32 0.041(7) 0.131(14) 0.031(6) -0.001(8) 0.003(6) 0.026(9)
C24 0.022(2) 0.039(3) 0.020(2) -0.005(2) -0.0006(19) 0.000(2)
C25 0.027(3) 0.044(3) 0.019(2) -0.005(2) -0.001(2) -0.002(2)
C26 0.031(3) 0.048(3) 0.022(2) -0.006(2) 0.000(2) -0.001(3)
C27 0.030(3) 0.044(3) 0.031(3) -0.005(2) 0.004(2) -0.002(3)
C28 0.031(3) 0.037(3) 0.030(3) -0.002(2) 0.003(2) -0.001(2)
C23 0.026(2) 0.040(3) 0.021(2) -0.006(2) 0.0002(19) 0.000(2)
C29 0.041(3) 0.057(4) 0.016(2) 0.001(2) 0.000(2) -0.002(3)
C30 0.042(3) 0.058(4) 0.031(3) -0.011(3) 0.005(3) -0.002(3)
C22 0.029(3) 0.040(3) 0.023(2) 0.003(2) 0.003(2) 0.000(2)
C21 0.025(2) 0.045(3) 0.018(2) 0.006(2) 0.0039(19) 0.003(2)
C16 0.023(2) 0.043(3) 0.018(2) 0.004(2) 0.0018(18) 0.006(2)
C17 0.036(3) 0.054(4) 0.017(2) 0.004(2) 0.002(2) -0.004(3)
C18 0.044(4) 0.066(5) 0.018(2) 0.011(3) 0.002(2) 0.000(3)
C19 0.049(4) 0.060(4) 0.025(3) 0.017(3) 0.004(3) -0.007(3)
C20 0.039(3) 0.047(4) 0.026(3) 0.007(3) 0.000(2) -0.002(3)
C9 0.024(2) 0.047(3) 0.023(2) 0.007(2) 0.000(2) 0.003(2)
C10 0.036(3) 0.054(4) 0.022(2) 0.006(3) -0.001(2) 0.006(3)
C11 0.042(3) 0.071(5) 0.022(3) 0.014(3) 0.000(2) 0.007(3)
C12 0.052(4) 0.061(4) 0.028(3) 0.017(3) 0.008(3) 0.011(4)
C13 0.046(4) 0.043(4) 0.030(3) 0.011(3) 0.007(3) 0.009(3)
C8 0.031(3) 0.046(3) 0.024(3) 0.008(2) 0.003(2) 0.008(3)
C14 0.055(4) 0.086(6) 0.018(3) 0.002(3) -0.003(3) 0.006(4)
C15 0.070(6) 0.088(6) 0.040(4) 0.026(4) 0.007(4) 0.010(5)
C7 0.030(3) 0.044(3) 0.025(3) 0.001(2) 0.002(2) 0.007(2)
C6 0.024(2) 0.036(3) 0.018(2) 0.002(2) 0.0006(18) 0.005(2)
C1 0.023(2) 0.039(3) 0.018(2) 0.000(2) 0.0011(18) 0.005(2)
C2 0.027(3) 0.043(3) 0.020(2) 0.001(2) 0.0011(19) 0.006(2)
C3 0.038(3) 0.041(3) 0.020(2) 0.000(2) 0.007(2) 0.008(3)
C4 0.039(3) 0.044(3) 0.028(3) -0.003(2) 0.007(2) 0.011(3)
C5 0.027(3) 0.042(3) 0.025(3) 0.000(2) 0.000(2) 0.009(2)
N4 0.027(2) 0.027(5) 0.026(3) 0.000(4) 0.002(2) 0.001(4)

loop_
_atom_type_symbol
_atom_type_description
_atom_type_scat_dispersion_real
_atom_type_scat_dispersion_imag
_atom_type_scat_source
C C 0.0033 0.0016 'International Tables Vol C Tables 4.2.6.8 and 6.1.1.4'
H H 0.0000 0.0000 'International Tables Vol C Tables 4.2.6.8 and 6.1.1.4'
Dy Dy -0.1892 4.4098 'International Tables Vol C Tables 4.2.6.8 and 6.1.1.4'
N N 0.0061 0.0033 'International Tables Vol C Tables 4.2.6.8 and 6.1.1.4'
Ni Ni 0.3393 1.1124 'International Tables Vol C Tables 4.2.6.8 and 6.1.1.4'
O O 0.0106 0.0060 'International Tables Vol C Tables 4.2.6.8 and 6.1.1.4'

loop_
_geom_angle_atom_site_label_1
_geom_angle_atom_site_label_2
_geom_angle_atom_site_label_3
_geom_angle
_geom_angle_site_symmetry_1
_geom_angle_site_symmetry_3
_geom_angle_publ_flag
O5 Dy1 Ni1 75.38(12) . 5_666 ?
O5 Dy1 O6 64.46(14) . . ?
O5 Dy1 O4 90.89(16) . 5_666 ?
O5 Dy1 O1 69.01(15) . . ?
O5 Dy1 O8 78.74(17) . . ?
O5 Dy1 O7 87.01(19) . . ?
O5 Dy1 N1 136.74(17) . . ?
O6 Dy1 Ni1 104.96(13) . 5_666 ?
O6 Dy1 O8 72.05(17) . . ?
O4 Dy1 Ni1 35.65(9) 5_666 5_666 ?
O4 Dy1 O6 83.53(16) 5_666 . ?
O4 Dy1 O1 73.09(14) 5_666 . ?
O4 Dy1 O8 155.58(19) 5_666 . ?
O4 Dy1 O7 151.11(19) 5_666 . ?
O4 Dy1 N1 85.32(16) 5_666 . ?
O2 Dy1 Ni1 121.51(14) . 5_666 ?
O2 Dy1 O5 147.03(18) . . ?
O2 Dy1 O6 83.11(17) . . ?
O2 Dy1 O4 91.29(17) . 5_666 ?
O2 Dy1 O1 142.35(17) . . ?
O2 Dy1 O8 85.98(18) . . ?
O2 Dy1 O7 105.9(2) . . ?
O2 Dy1 N1 76.22(17) . . ?
O1 Dy1 Ni1 37.62(9) . 5_666 ?
O1 Dy1 O6 127.02(16) . . ?
O1 Dy1 O8 121.88(17) . . ?
O1 Dy1 O7 79.30(18) . . ?
O8 Dy1 Ni1 152.22(14) . 5_666 ?
O7 Dy1 Ni1 116.82(16) . 5_666 ?
O7 Dy1 O6 120.83(18) . . ?
O7 Dy1 O8 51.29(18) . . ?
N1 Dy1 Ni1 76.85(12) . 5_666 ?
N1 Dy1 O6 156.24(17) . . ?
N1 Dy1 O1 68.68(15) . . ?
N1 Dy1 O8 117.34(19) . . ?
N1 Dy1 O7 76.78(18) . . ?
O5 Dy1A Ni1 76.4(4) . 5_666 ?
O5 Dy1A O6 70.9(4) . . ?
O5 Dy1A O4 94.7(6) . 5_666 ?
O5 Dy1A O2 155.7(7) . . ?
O5 Dy1A O1 71.1(5) . . ?
O5 Dy1A O8 85.1(4) . . ?
O5 Dy1A O7 90.7(6) . . ?
O5 Dy1A N1 134.4(7) . . ?
O6 Dy1A Ni1 108.1(5) . 5_666 ?
O6 Dy1A O4 86.7(5) . 5_666 ?
O6 Dy1A O1 133.8(7) . . ?
O6 Dy1A O8 77.3(4) . . ?
O6 Dy1A O7 127.8(6) . . ?
O6 Dy1A N1 151.6(7) . . ?
O4 Dy1A Ni1 35.1(2) 5_666 5_666 ?
O4 Dy1A O1 71.3(4) 5_666 . ?
O4 Dy1A O8 163.1(7) 5_666 . ?
O4 Dy1A O7 144.7(6) 5_666 . ?
O4 Dy1A N1 79.4(4) 5_666 . ?
O2 Dy1A Ni1 116.0(5) . 5_666 ?
O2 Dy1A O6 85.1(5) . . ?
O2 Dy1A O4 87.4(5) . 5_666 ?
O2 Dy1A O1 131.8(5) . . ?
O2 Dy1A O8 86.1(5) . . ?
O2 Dy1A O7 101.5(6) . . ?
O2 Dy1A N1 69.7(3) . . ?
O1 Dy1A Ni1 37.0(2) . 5_666 ?
O1 Dy1A O7 77.7(5) . . ?
O1 Dy1A N1 64.2(3) . . ?
O8 Dy1A Ni1 157.3(6) . 5_666 ?
O8 Dy1A O1 124.0(7) . . ?
O8 Dy1A O7 52.1(4) . . ?
O8 Dy1A N1 112.6(6) . . ?
O7 Dy1A Ni1 114.4(5) . 5_666 ?
O7 Dy1A N1 72.1(4) . . ?
N1 Dy1A Ni1 73.4(3) . 5_666 ?
Dy1 Ni1 Dy1A 3.9(2) 5_666 5_666 ?
O5 Ni1 Dy1 135.56(12) . 5_666 ?
O5 Ni1 Dy1A 136.1(3) . 5_666 ?
O5 Ni1 O4 170.90(16) . . ?
O5 Ni1 O1 81.11(15) . . ?
O5 Ni1 O1 92.04(15) . 5_666 ?
O5 Ni1 O10 97.3(7) . . ?
O5 Ni1 N4 93.7(9) . . ?
O4 Ni1 Dy1 41.26(11) . 5_666 ?
O4 Ni1 Dy1A 41.5(3) . 5_666 ?
O4 Ni1 O1 106.77(16) . . ?
O4 Ni1 O1 84.67(14) . 5_666 ?
O4 Ni1 O10 88.1(7) . . ?
O4 Ni1 N4 90.8(9) . . ?
O1 Ni1 Dy1 43.63(10) 5_666 5_666 ?
O1 Ni1 Dy1 93.07(11) . 5_666 ?
O1 Ni1 Dy1A 89.4(2) . 5_666 ?
O1 Ni1 Dy1A 44.1(3) 5_666 5_666 ?
O1 Ni1 O1 82.19(15) . 5_666 ?
O1 Ni1 O10 85.5(5) . . ?
O1 Ni1 O10 163.2(5) 5_666 . ?
N2 Ni1 Dy1 94.72(14) . 5_666 ?
N2 Ni1 Dy1A 98.4(2) . 5_666 ?
N2 Ni1 O5 89.83(17) . . ?
N2 Ni1 O4 82.42(17) . . ?
N2 Ni1 O1 170.75(16) . . ?
N2 Ni1 O1 100.09(17) . 5_666 ?
N2 Ni1 O10 93.9(5) . . ?
N2 Ni1 N4 87.5(6) . . ?
N4 Ni1 Dy1 130.6(8) . 5_666 ?
N4 Ni1 Dy1A 129.5(9) . 5_666 ?
N4 Ni1 O1 91.2(7) . . ?
N4 Ni1 O1 170.5(6) . 5_666 ?
Ni1 O5 Dy1 107.64(18) . . ?
Ni1 O5 Dy1A 111.0(4) . . ?
C24 O5 Dy1 125.9(3) . . ?
C24 O5 Dy1A 122.6(5) . . ?
C24 O5 Ni1 125.0(3) . . ?
C25 O6 Dy1 119.0(3) . . ?
C25 O6 Dy1A 115.6(5) . . ?
C25 O6 C29 116.9(5) . . ?
C29 O6 Dy1 124.2(4) . . ?
C29 O6 Dy1A 127.6(5) . . ?
Dy1 O4 Dy1A 5.7(3) 5_666 5_666 ?
Ni1 O4 Dy1 103.08(16) . 5_666 ?
Ni1 O4 Dy1A 103.4(4) . 5_666 ?
C16 O4 Dy1 120.4(3) . 5_666 ?
C16 O4 Dy1A 125.1(4) . 5_666 ?
C16 O4 Ni1 107.0(3) . . ?
C9 O2 Dy1 138.4(4) . . ?
C9 O2 Dy1A 143.5(5) . . ?
C10 O3 C14 116.4(6) . . ?
Ni1 O1 Dy1 98.75(14) 5_666 . ?
Ni1 O1 Dy1 101.35(16) . . ?
Ni1 O1 Dy1A 98.8(4) 5_666 . ?
Ni1 O1 Dy1A 96.0(3) . . ?
Ni1 O1 Ni1 97.81(15) . 5_666 ?
C1 O1 Dy1 112.6(3) . . ?
C1 O1 Dy1A 117.0(4) . . ?
C1 O1 Ni1 125.5(3) . . ?
C1 O1 Ni1 116.6(3) . 5_666 ?
N3 O8 Dy1 95.6(4) . . ?
N3 O8 Dy1A 98.2(5) . . ?
N3 O7 Dy1 96.9(4) . . ?
N3 O7 Dy1A 93.1(5) . . ?
C22 N2 Ni1 127.5(4) . . ?
C22 N2 C21 122.8(5) . . ?
C21 N2 Ni1 109.7(4) . . ?
C7 N1 Dy1 128.3(4) . . ?
C7 N1 Dy1A 129.4(5) . . ?
C7 N1 C6 118.7(5) . . ?
C6 N1 Dy1 112.8(3) . . ?
C6 N1 Dy1A 111.6(5) . . ?
O8 N3 O7 116.2(5) . . ?
O9 N3 O8 121.5(7) . . ?
O9 N3 O7 122.3(7) . . ?
Ni1 O10 H10A 121.1 . . ?
Ni1 O10 H10B 101.3 . . ?
H10A O10 H10B 102.9 . . ?
N4 C31 C32 178(2) . . ?
C31 C32 H32A 109.5 . . ?
C31 C32 H32B 109.5 . . ?
C31 C32 H32C 109.5 . . ?
H32A C32 H32B 109.5 . . ?
H32A C32 H32C 109.5 . . ?
H32B C32 H32C 109.5 . . ?
O5 C24 C25 116.8(5) . . ?
O5 C24 C23 124.7(5) . . ?
C23 C24 C25 118.5(5) . . ?
O6 C25 C24 113.5(5) . . ?
C26 C25 O6 125.6(5) . . ?
C26 C25 C24 121.0(6) . . ?
C25 C26 H26 119.0 . . ?
C25 C26 C27 121.9(5) . . ?
C27 C26 H26 119.0 . . ?
C26 C27 C28 117.5(6) . . ?
C26 C27 C30 120.3(6) . . ?
C28 C27 C30 122.2(6) . . ?
C27 C28 H28 119.0 . . ?
C27 C28 C23 122.0(6) . . ?
C23 C28 H28 119.0 . . ?
C24 C23 C28 119.0(5) . . ?
C24 C23 C22 124.0(5) . . ?
C28 C23 C22 117.0(5) . . ?
O6 C29 H29A 109.5 . . ?
O6 C29 H29B 109.5 . . ?
O6 C29 H29C 109.5 . . ?
H29A C29 H29B 109.5 . . ?
H29A C29 H29C 109.5 . . ?
H29B C29 H29C 109.5 . . ?
C27 C30 H30A 109.5 . . ?
C27 C30 H30B 109.5 . . ?
C27 C30 H30C 109.5 . . ?
H30A C30 H30B 109.5 . . ?
H30A C30 H30C 109.5 . . ?
H30B C30 H30C 109.5 . . ?
N2 C22 C23 124.5(6) . . ?
N2 C22 H22 117.8 . . ?
C23 C22 H22 117.8 . . ?
C16 C21 N2 114.6(5) . . ?
C20 C21 N2 125.2(6) . . ?
C20 C21 C16 120.1(5) . . ?
O4 C16 C21 119.9(4) . . ?
O4 C16 C17 120.9(5) . . ?
C21 C16 C17 119.2(5) . . ?
C16 C17 H17 120.1 . . ?
C18 C17 C16 119.7(6) . . ?
C18 C17 H17 120.1 . . ?
C17 C18 H18 119.5 . . ?
C17 C18 C19 121.0(6) . . ?
C19 C18 H18 119.5 . . ?
C18 C19 H19 120.2 . . ?
C18 C19 C20 119.6(6) . . ?
C20 C19 H19 120.2 . . ?
C21 C20 C19 120.2(6) . . ?
C21 C20 H20 119.9 . . ?
C19 C20 H20 119.9 . . ?
O2 C9 C10 119.5(6) . . ?
O2 C9 C8 123.6(5) . . ?
C8 C9 C10 116.9(6) . . ?
O3 C10 C9 113.6(6) . . ?
O3 C10 C11 125.4(5) . . ?
C11 C10 C9 121.0(6) . . ?
C10 C11 H11 119.3 . . ?
C10 C11 C12 121.5(6) . . ?
C12 C11 H11 119.3 . . ?
C11 C12 C15 119.0(6) . . ?
C13 C12 C11 119.1(7) . . ?
C13 C12 C15 121.9(8) . . ?
C12 C13 H13 119.6 . . ?
C12 C13 C8 120.8(7) . . ?
C8 C13 H13 119.6 . . ?
C9 C8 C13 120.7(5) . . ?
C9 C8 C7 122.8(6) . . ?
C13 C8 C7 116.5(6) . . ?
O3 C14 H14A 109.5 . . ?
O3 C14 H14B 109.5 . . ?
O3 C14 H14C 109.5 . . ?
H14A C14 H14B 109.5 . . ?
H14A C14 H14C 109.5 . . ?
H14B C14 H14C 109.5 . . ?
C12 C15 H15A 109.5 . . ?
C12 C15 H15B 109.5 . . ?
C12 C15 H15C 109.5 . . ?
H15A C15 H15B 109.5 . . ?
H15A C15 H15C 109.5 . . ?
H15B C15 H15C 109.5 . . ?
N1 C7 C8 126.6(6) . . ?
N1 C7 H7 116.7 . . ?
C8 C7 H7 116.7 . . ?
C1 C6 N1 115.8(5) . . ?
C5 C6 N1 124.2(5) . . ?
C5 C6 C1 119.8(5) . . ?
O1 C1 C6 119.4(4) . . ?
O1 C1 C2 121.3(5) . . ?
C2 C1 C6 119.2(5) . . ?
C1 C2 H2 119.9 . . ?
C3 C2 C1 120.1(5) . . ?
C3 C2 H2 119.9 . . ?
C2 C3 H3 119.8 . . ?
C4 C3 C2 120.3(5) . . ?
C4 C3 H3 119.8 . . ?
C3 C4 H4 119.5 . . ?
C3 C4 C5 120.9(6) . . ?
C5 C4 H4 119.5 . . ?
C6 C5 H5 120.2 . . ?
C4 C5 C6 119.6(5) . . ?
C4 C5 H5 120.2 . . ?
C31 N4 Ni1 155(2) . . ?

loop_
_geom_bond_atom_site_label_1
_geom_bond_atom_site_label_2
_geom_bond_distance
_geom_bond_site_symmetry_2
_geom_bond_publ_flag
Dy1 Ni1 3.444(2) 5_666 ?
Dy1 O5 2.313(4) . ?
Dy1 O6 2.495(5) . ?
Dy1 O4 2.332(4) 5_666 ?
Dy1 O2 2.149(4) . ?
Dy1 O1 2.404(4) . ?
Dy1 O8 2.497(5) . ?
Dy1 O7 2.456(5) . ?
Dy1 N1 2.402(5) . ?
Dy1A Ni1 3.490(15) 5_666 ?
Dy1A O5 2.115(13) . ?
Dy1A O6 2.308(14) . ?
Dy1A O4 2.379(15) 5_666 ?
Dy1A O2 2.262(15) . ?
Dy1A O1 2.460(16) . ?
Dy1A O8 2.392(15) . ?
Dy1A O7 2.487(16) . ?
Dy1A N1 2.634(12) . ?
Ni1 O5 2.007(4) . ?
Ni1 O4 2.061(3) . ?
Ni1 O1 2.103(4) . ?
Ni1 O1 2.127(4) 5_666 ?
Ni1 N2 1.997(5) . ?
Ni1 O10 2.15(3) . ?
Ni1 N4 2.08(3) . ?
O5 C24 1.337(7) . ?
O6 C25 1.383(7) . ?
O6 C29 1.442(6) . ?
O4 C16 1.359(7) . ?
O2 C9 1.307(7) . ?
O3 C10 1.370(8) . ?
O3 C14 1.425(7) . ?
O1 C1 1.367(6) . ?
O8 N3 1.252(8) . ?
O7 N3 1.274(8) . ?
O9 N3 1.228(7) . ?
N2 C22 1.295(8) . ?
N2 C21 1.425(6) . ?
N1 C7 1.282(7) . ?
N1 C6 1.437(6) . ?
O10 H10A 0.9195 . ?
O10 H10B 0.8866 . ?
C31 C32 1.475(19) . ?
C31 N4 1.18(3) . ?
C32 H32A 0.9800 . ?
C32 H32B 0.9800 . ?
C32 H32C 0.9800 . ?
C24 C25 1.415(7) . ?
C24 C23 1.404(8) . ?
C25 C26 1.371(8) . ?
C26 H26 0.9500 . ?
C26 C27 1.393(9) . ?
C27 C28 1.399(8) . ?
C27 C30 1.482(9) . ?
C28 H28 0.9500 . ?
C28 C23 1.412(8) . ?
C23 C22 1.446(7) . ?
C29 H29A 0.9800 . ?
C29 H29B 0.9800 . ?
C29 H29C 0.9800 . ?
C30 H30A 0.9800 . ?
C30 H30B 0.9800 . ?
C30 H30C 0.9800 . ?
C22 H22 0.9500 . ?
C21 C16 1.400(8) . ?
C21 C20 1.382(8) . ?
C16 C17 1.403(7) . ?
C17 H17 0.9500 . ?
C17 C18 1.376(9) . ?
C18 H18 0.9500 . ?
C18 C19 1.382(10) . ?
C19 H19 0.9500 . ?
C19 C20 1.390(8) . ?
C20 H20 0.9500 . ?
C9 C10 1.436(7) . ?
C9 C8 1.405(9) . ?
C10 C11 1.372(9) . ?
C11 H11 0.9500 . ?
C11 C12 1.393(11) . ?
C12 C13 1.376(9) . ?
C12 C15 1.508(10) . ?
C13 H13 0.9500 . ?
C13 C8 1.417(9) . ?
C8 C7 1.466(8) . ?
C14 H14A 0.9800 . ?
C14 H14B 0.9800 . ?
C14 H14C 0.9800 . ?
C15 H15A 0.9800 . ?
C15 H15B 0.9800 . ?
C15 H15C 0.9800 . ?
C7 H7 0.9500 . ?
C6 C1 1.409(7) . ?
C6 C5 1.394(8) . ?
C1 C2 1.399(7) . ?
C2 H2 0.9500 . ?
C2 C3 1.384(8) . ?
C3 H3 0.9500 . ?
C3 C4 1.374(8) . ?
C4 H4 0.9500 . ?
C4 C5 1.387(8) . ?
C5 H5 0.9500 . ?

loop_
_geom_hbond_atom_site_label_D
_geom_hbond_atom_site_label_H
_geom_hbond_atom_site_label_A
_geom_hbond_distance_DH
_geom_hbond_distance_HA
_geom_hbond_distance_DA
_geom_hbond_angle_DHA
_geom_hbond_site_symmetry_A
O10 H10A O7 0.92 2.17 2.89(3) 133.7 .
C32 H32A O7 0.98 2.40 2.949(16) 114.8 .
C32 H32A O9 0.98 2.42 3.128(17) 128.4 .
C29 H29B O2 0.98 2.51 3.209(8) 128.1 .
C29 H29B O3 0.98 2.64 3.578(8) 159.3 .
C7 H7 O8 0.95 2.64 3.455(8) 144.5 8_665
C2 H2 O4 0.95 2.50 3.353(7) 149.2 .

loop_
_geom_torsion_atom_site_label_1
_geom_torsion_atom_site_label_2
_geom_torsion_atom_site_label_3
_geom_torsion_atom_site_label_4
_geom_torsion
_geom_torsion_site_symmetry_1
_geom_torsion_site_symmetry_2
_geom_torsion_site_symmetry_3
_geom_torsion_site_symmetry_4
_geom_torsion_publ_flag
Dy1 O5 C24 C25 4.9(7) . . . . ?
Dy1 O5 C24 C23 -176.8(4) . . . . ?
Dy1 O6 C25 C24 -5.7(6) . . . . ?
Dy1 O6 C25 C26 174.8(5) . . . . ?
Dy1 O4 C16 C21 -97.1(5) 5_666 . . . ?
Dy1 O4 C16 C17 81.5(6) 5_666 . . . ?
Dy1 O2 C9 C10 160.8(5) . . . . ?
Dy1 O2 C9 C8 -18.0(9) . . . . ?
Dy1 O1 C1 C6 -27.7(6) . . . . ?
Dy1 O1 C1 C2 154.1(4) . . . . ?
Dy1 O8 N3 O7 2.3(6) . . . . ?
Dy1 O8 N3 O9 -177.3(6) . . . . ?
Dy1 O7 N3 O8 -2.4(6) . . . . ?
Dy1 O7 N3 O9 177.3(6) . . . . ?
Dy1 N1 C7 C8 9.5(9) . . . . ?
Dy1 N1 C6 C1 21.6(6) . . . . ?
Dy1 N1 C6 C5 -154.3(5) . . . . ?
Dy1A O5 C24 C25 6.1(8) . . . . ?
Dy1A O5 C24 C23 -175.6(6) . . . . ?
Dy1A O6 C25 C24 -6.6(7) . . . . ?
Dy1A O6 C25 C26 173.8(6) . . . . ?
Dy1A O4 C16 C21 -100.9(7) 5_666 . . . ?
Dy1A O4 C16 C17 77.8(7) 5_666 . . . ?
Dy1A O2 C9 C10 158.0(8) . . . . ?
Dy1A O2 C9 C8 -20.8(12) . . . . ?
Dy1A O1 C1 C6 -31.2(7) . . . . ?
Dy1A O1 C1 C2 150.6(6) . . . . ?
Dy1A O8 N3 O7 6.6(7) . . . . ?
Dy1A O8 N3 O9 -173.0(7) . . . . ?
Dy1A O7 N3 O8 -6.3(7) . . . . ?
Dy1A O7 N3 O9 173.4(7) . . . . ?
Dy1A N1 C7 C8 9.4(10) . . . . ?
Dy1A N1 C6 C1 21.8(7) . . . . ?
Dy1A N1 C6 C5 -154.1(6) . . . . ?
Ni1 O5 C24 C25 -159.6(4) . . . . ?
Ni1 O5 C24 C23 18.8(7) . . . . ?
Ni1 O4 C16 C21 19.9(6) . . . . ?
Ni1 O4 C16 C17 -161.5(4) . . . . ?
Ni1 O1 C1 C6 -151.6(4) . . . . ?
Ni1 O1 C1 C6 85.4(5) 5_666 . . . ?
Ni1 O1 C1 C2 30.1(7) . . . . ?
Ni1 O1 C1 C2 -92.8(6) 5_666 . . . ?
Ni1 N2 C22 C23 -5.0(8) . . . . ?
Ni1 N2 C21 C16 -15.9(6) . . . . ?
Ni1 N2 C21 C20 160.3(5) . . . . ?
O5 C24 C25 O6 1.0(7) . . . . ?
O5 C24 C25 C26 -179.4(5) . . . . ?
O5 C24 C23 C28 -179.8(5) . . . . ?
O5 C24 C23 C22 0.3(9) . . . . ?
O6 C25 C26 C27 178.2(5) . . . . ?
O4 C16 C17 C18 -178.8(5) . . . . ?
O2 C9 C10 O3 0.9(8) . . . . ?
O2 C9 C10 C11 -177.9(6) . . . . ?
O2 C9 C8 C13 176.9(6) . . . . ?
O2 C9 C8 C7 -3.1(9) . . . . ?
O3 C10 C11 C12 -177.9(7) . . . . ?
O1 C1 C2 C3 178.7(5) . . . . ?
N2 C21 C16 O4 -3.4(7) . . . . ?
N2 C21 C16 C17 178.0(5) . . . . ?
N2 C21 C20 C19 -178.6(6) . . . . ?
N1 C6 C1 O1 4.1(8) . . . . ?
N1 C6 C1 C2 -177.6(5) . . . . ?
N1 C6 C5 C4 177.4(6) . . . . ?
C24 C25 C26 C27 -1.4(9) . . . . ?
C24 C23 C22 N2 -7.9(9) . . . . ?
C25 C24 C23 C28 -1.5(8) . . . . ?
C25 C24 C23 C22 178.6(5) . . . . ?
C25 C26 C27 C28 0.0(9) . . . . ?
C25 C26 C27 C30 178.7(6) . . . . ?
C26 C27 C28 C23 0.7(9) . . . . ?
C27 C28 C23 C24 0.1(9) . . . . ?
C27 C28 C23 C22 180.0(6) . . . . ?
C28 C23 C22 N2 172.2(5) . . . . ?
C23 C24 C25 O6 -177.5(5) . . . . ?
C23 C24 C25 C26 2.1(8) . . . . ?
C29 O6 C25 C24 173.7(5) . . . . ?
C29 O6 C25 C26 -5.9(8) . . . . ?
C30 C27 C28 C23 -178.1(6) . . . . ?
C22 N2 C21 C16 163.5(5) . . . . ?
C22 N2 C21 C20 -20.3(9) . . . . ?
C21 N2 C22 C23 175.7(5) . . . . ?
C21 C16 C17 C18 -0.1(9) . . . . ?
C16 C21 C20 C19 -2.6(9) . . . . ?
C16 C17 C18 C19 -0.2(10) . . . . ?
C17 C18 C19 C20 -0.8(11) . . . . ?
C18 C19 C20 C21 2.2(11) . . . . ?
C20 C21 C16 O4 -179.8(5) . . . . ?
C20 C21 C16 C17 1.5(8) . . . . ?
C9 C10 C11 C12 0.7(10) . . . . ?
C9 C8 C7 N1 5.3(10) . . . . ?
C10 C9 C8 C13 -1.9(9) . . . . ?
C10 C9 C8 C7 178.0(5) . . . . ?
C10 C11 C12 C13 -1.6(11) . . . . ?
C10 C11 C12 C15 178.9(7) . . . . ?
C11 C12 C13 C8 0.6(11) . . . . ?
C12 C13 C8 C9 1.1(10) . . . . ?
C12 C13 C8 C7 -178.8(6) . . . . ?
C13 C8 C7 N1 -174.8(6) . . . . ?
C8 C9 C10 O3 179.8(5) . . . . ?
C8 C9 C10 C11 1.0(9) . . . . ?
C14 O3 C10 C9 -177.5(6) . . . . ?
C14 O3 C10 C11 1.2(10) . . . . ?
C15 C12 C13 C8 -179.8(7) . . . . ?
C7 N1 C6 C1 -153.3(5) . . . . ?
C7 N1 C6 C5 30.7(8) . . . . ?
C6 N1 C7 C8 -176.4(5) . . . . ?
C6 C1 C2 C3 0.5(9) . . . . ?
C1 C6 C5 C4 1.6(9) . . . . ?
C1 C2 C3 C4 0.4(9) . . . . ?
C2 C3 C4 C5 -0.2(10) . . . . ?
C3 C4 C5 C6 -0.8(10) . . . . ?
C5 C6 C1 O1 -179.8(5) . . . . ?
C5 C6 C1 C2 -1.5(8) . . . . ?
